data_4121575
loop_
_publ_author_name
'Foo, Klement'
'Sella, Eran'
'Thom\'e, Isabelle'
'Eastgate, Martin D.'
'Baran, Phil S.'

_publ_section_title
;
 A mild, ferrocene-catalyzed C-h imidation of (hetero)arenes.
;
_journal_issue 14
_journal_name_full 'Journal of the American Chemical Society'
_journal_page_first 5279
_journal_page_last 5282
_journal_paper_doi 10.1021/ja501879c
_journal_volume 136
_journal_year 2014
_chemical_formula_moiety 'C8 H6 Br N O2 S'
_chemical_formula_sum 'C8 H6 Br N O2 S'
_chemical_formula_weight 260.11
_chemical_name_systematic
; 
 ? 
;
_space_group_IT_number 62
_symmetry_cell_setting orthorhombic
_symmetry_space_group_name_Hall '-P 2ac 2n'
_symmetry_space_group_name_H-M 'P n m a'
_atom_sites_solution_hydrogens geom
_atom_sites_solution_primary direct
_atom_sites_solution_secondary difmap
_audit_creation_method SHELXL-97
_cell_angle_alpha 90.00
_cell_angle_beta 90.00
_cell_angle_gamma 90.00
_cell_formula_units_Z 12
_cell_length_a 10.1024(4)
_cell_length_b 20.0404(10)
_cell_length_c 13.0272(5)
_cell_measurement_reflns_used 4715
_cell_measurement_temperature 100(2)
_cell_measurement_theta_max 26.31
_cell_measurement_theta_min 2.55
_cell_volume 2637.4(2)
_computing_cell_refinement 'Bruker SAINT'
_computing_data_collection 'Bruker APEX2'
_computing_data_reduction 'Bruker SAINT'
_computing_molecular_graphics 'Bruker SHELXTL'
_computing_publication_material 'Bruker SHELXTL'
_computing_structure_refinement 'SHELXL-97 (Sheldrick, 2008)'
_computing_structure_solution 'SHELXS-97 (Sheldrick, 2008)'
_diffrn_ambient_temperature 100(2)
_diffrn_measured_fraction_theta_full 0.999
_diffrn_measured_fraction_theta_max 0.999
_diffrn_measurement_device_type 'Bruker APEX-II CCD'
_diffrn_measurement_method '\f and \w scans'
_diffrn_radiation_monochromator graphite
_diffrn_radiation_source 'fine-focus rotating andoe'
_diffrn_radiation_type MoK\a
_diffrn_radiation_wavelength 0.71073
_diffrn_reflns_av_R_equivalents 0.0429
_diffrn_reflns_av_sigmaI/netI 0.0295
_diffrn_reflns_limit_h_max 12
_diffrn_reflns_limit_h_min -12
_diffrn_reflns_limit_k_max 23
_diffrn_reflns_limit_k_min -25
_diffrn_reflns_limit_l_max 16
_diffrn_reflns_limit_l_min -16
_diffrn_reflns_number 17288
_diffrn_reflns_theta_full 25.00
_diffrn_reflns_theta_max 26.38
_diffrn_reflns_theta_min 1.86
_exptl_absorpt_coefficient_mu 4.874
_exptl_absorpt_correction_T_max 0.6414
_exptl_absorpt_correction_T_min 0.4741
_exptl_absorpt_correction_type multi-scan
_exptl_absorpt_process_details sadabs
_exptl_crystal_colour colorless
_exptl_crystal_density_diffrn 1.965
_exptl_crystal_density_method 'not measured'
_exptl_crystal_description block
_exptl_crystal_F_000 1536
_exptl_crystal_size_max 0.18
_exptl_crystal_size_mid 0.15
_exptl_crystal_size_min 0.10
_refine_diff_density_max 3.039
_refine_diff_density_min -1.563
_refine_diff_density_rms 0.211
_refine_ls_extinction_method none
_refine_ls_goodness_of_fit_ref 1.076
_refine_ls_hydrogen_treatment constr
_refine_ls_matrix_type full
_refine_ls_number_parameters 196
_refine_ls_number_reflns 2773
_refine_ls_number_restraints 224
_refine_ls_restrained_S_all 1.041
_refine_ls_R_factor_all 0.0889
_refine_ls_R_factor_gt 0.0740
_refine_ls_shift/su_max 0.017
_refine_ls_shift/su_mean 0.004
_refine_ls_structure_factor_coef Fsqd
_refine_ls_weighting_details 'calc w=1/[\s^2^(Fo^2^)+(0.0899P)^2^+35.6892P] where P=(Fo^2^+2Fc^2^)/3'
_refine_ls_weighting_scheme calc
_refine_ls_wR_factor_gt 0.2031
_refine_ls_wR_factor_ref 0.2136
_reflns_number_gt 2210
_reflns_number_total 2773
_reflns_threshold_expression >2sigma(I)
_cod_data_source_file ja501879c_si_002.cif
_cod_data_source_block baran365
_cod_depositor_comments
;
The following automatic conversions were performed:

'_symmetry_cell_setting' value 'Orthorhombic' changed to
'orthorhombic' according to
/usr/data/users/saulius/automatic-downloads/rss-feeds/ACS/lib/dictionaries/cif_core.dic
dictionary named 'cif_core.dic' version 2.4.2 from 2011-04-26.

Automatic conversion script
Id: cif_fix_values 2281 2013-09-26 08:29:07Z andrius 

 Adding full bibliography for 4121575--4121576.cif.
;
_cod_original_sg_symbol_H-M Pnma
_cod_database_code 4121575

loop_
_symmetry_equiv_pos_as_xyz
'x, y, z'
'x+1/2, -y+1/2, -z+1/2'
'-x, y+1/2, -z'
'-x+1/2, -y, z+1/2'
'-x, -y, -z'
'-x-1/2, y-1/2, z-1/2'
'x, -y-1/2, z'
'x-1/2, y, -z-1/2'

loop_
_atom_site_label
_atom_site_type_symbol
_atom_site_fract_x
_atom_site_fract_y
_atom_site_fract_z
_atom_site_U_iso_or_equiv
_atom_site_adp_type
_atom_site_occupancy
_atom_site_symmetry_multiplicity
_atom_site_calc_flag
_atom_site_refinement_flags
Br1 Br 1.03092(8) 0.58088(4) 0.40067(6) 0.0365(3) Uani 1 1 d U
S1 S 0.78065(17) 0.57780(9) 0.53376(14) 0.0249(4) Uani 1 1 d U
O1 O 0.3471(5) 0.5944(3) 0.4219(4) 0.0314(12) Uani 1 1 d U
N1 N 0.5082(5) 0.5822(3) 0.5435(5) 0.0218(12) Uani 1 1 d U
C1 C 0.8464(8) 0.5813(4) 0.4123(6) 0.0286(15) Uani 1 1 d U
O2 O 0.6194(5) 0.5720(3) 0.6980(4) 0.0320(13) Uani 1 1 d U
C2 C 0.7563(7) 0.5833(4) 0.3361(6) 0.0281(15) Uani 1 1 d U
H2A H 0.7769 0.5842 0.2649 0.034 Uiso 1 1 calc R
C3 C 0.6260(7) 0.5841(4) 0.3773(6) 0.0270(15) Uani 1 1 d U
H3A H 0.5490 0.5861 0.3356 0.032 Uiso 1 1 calc R
C4 C 0.6210(6) 0.5819(4) 0.4813(6) 0.0217(14) Uani 1 1 d U
C5 C 0.3795(6) 0.5901(4) 0.5104(6) 0.0233(14) Uani 1 1 d U
C6 C 0.2900(7) 0.5891(4) 0.6035(5) 0.0272(15) Uani 1 1 d U
H6A H 0.2307 0.5497 0.6014 0.033 Uiso 1 1 calc R
H6B H 0.2351 0.6299 0.6060 0.033 Uiso 1 1 calc R
C7 C 0.3819(6) 0.5855(4) 0.6972(5) 0.0227(14) Uani 1 1 d U
H7A H 0.3749 0.6266 0.7391 0.027 Uiso 1 1 calc R
H7B H 0.3600 0.5465 0.7406 0.027 Uiso 1 1 calc R
C8 C 0.5167(7) 0.5788(4) 0.6525(6) 0.0262(15) Uani 1 1 d U
Br1' Br 1.01924(10) 0.7500 0.59963(9) 0.0309(3) Uani 1 2 d SU
S1' S 0.7699(2) 0.7500 0.46590(18) 0.0223(5) Uani 1 2 d SU
O1' O 0.3355(7) 0.7500 0.5776(5) 0.0276(16) Uani 1 2 d SU
N1' N 0.4992(7) 0.7500 0.4529(7) 0.0183(16) Uani 1 2 d SU
C1' C 0.8352(9) 0.7500 0.5863(7) 0.0204(18) Uani 1 2 d SU
O2' O 0.6127(7) 0.7500 0.3007(5) 0.0290(17) Uani 1 2 d SU
C2' C 0.7440(10) 0.7500 0.6633(8) 0.0241(19) Uani 1 2 d SU
H2'A H 0.7652 0.7500 0.7343 0.029 Uiso 1 2 calc SR
C3' C 0.6158(10) 0.7500 0.6245(8) 0.024(2) Uani 1 2 d SU
H3'A H 0.5386 0.7500 0.6662 0.029 Uiso 1 2 calc SR
C4' C 0.6132(8) 0.7500 0.5172(7) 0.0195(18) Uani 1 2 d SU
C5' C 0.3711(8) 0.7500 0.4884(8) 0.0184(18) Uani 1 2 d SU
C6' C 0.2777(10) 0.7500 0.3948(7) 0.0227(19) Uani 1 2 d SU
H6'A H 0.2209 0.7098 0.3943 0.027 Uiso 0.50 1 calc PR
H6'B H 0.2209 0.7902 0.3943 0.027 Uiso 0.50 1 calc PR
C7' C 0.3736(9) 0.7500 0.3026(8) 0.027(2) Uani 1 2 d SU
H7'A H 0.3596 0.7099 0.2597 0.033 Uiso 0.50 1 calc PR
H7'B H 0.3596 0.7901 0.2597 0.033 Uiso 0.50 1 calc PR
C8' C 0.5066(8) 0.7500 0.3460(8) 0.0198(19) Uani 1 2 d SU

loop_
_atom_site_aniso_label
_atom_site_aniso_U_11
_atom_site_aniso_U_22
_atom_site_aniso_U_33
_atom_site_aniso_U_23
_atom_site_aniso_U_13
_atom_site_aniso_U_12
Br1 0.0310(5) 0.0464(6) 0.0321(5) 0.0003(4) 0.0030(3) 0.0001(3)
S1 0.0218(8) 0.0309(10) 0.0219(8) 0.0008(7) -0.0010(6) 0.0009(7)
O1 0.024(2) 0.043(3) 0.027(3) 0.004(2) -0.003(2) 0.001(2)
N1 0.016(2) 0.025(3) 0.025(3) 0.003(2) 0.0009(19) -0.001(2)
C1 0.026(3) 0.034(4) 0.025(3) -0.003(3) 0.002(3) 0.001(3)
O2 0.019(2) 0.054(4) 0.022(3) 0.001(2) 0.000(2) -0.002(2)
C2 0.032(3) 0.029(4) 0.023(3) 0.002(3) 0.003(3) -0.003(3)
C3 0.022(3) 0.032(4) 0.027(3) -0.001(3) 0.000(3) 0.000(3)
C4 0.010(2) 0.026(3) 0.029(3) 0.006(3) -0.005(2) 0.001(2)
C5 0.011(3) 0.027(4) 0.032(3) 0.002(3) 0.002(2) -0.003(2)
C6 0.024(3) 0.032(4) 0.025(3) 0.004(3) -0.001(3) 0.001(3)
C7 0.016(3) 0.028(3) 0.024(3) -0.002(3) 0.001(2) -0.004(3)
C8 0.025(3) 0.029(4) 0.025(3) 0.002(3) -0.001(2) -0.003(3)
Br1' 0.0223(5) 0.0470(7) 0.0235(6) 0.000 -0.0030(4) 0.000
S1' 0.0177(11) 0.0327(13) 0.0165(11) 0.000 -0.0005(8) 0.000
O1' 0.023(3) 0.044(4) 0.016(3) 0.000 0.007(3) 0.000
N1' 0.003(3) 0.030(4) 0.022(3) 0.000 0.001(2) 0.000
C1' 0.020(3) 0.022(4) 0.019(4) 0.000 -0.009(3) 0.000
O2' 0.014(3) 0.050(5) 0.023(4) 0.000 0.004(3) 0.000
C2' 0.026(4) 0.029(5) 0.018(4) 0.000 -0.004(3) 0.000
C3' 0.024(4) 0.028(5) 0.021(4) 0.000 -0.002(3) 0.000
C4' 0.009(3) 0.028(5) 0.022(4) 0.000 -0.009(3) 0.000
C5' 0.010(3) 0.020(4) 0.026(4) 0.000 0.004(3) 0.000
C6' 0.021(4) 0.027(5) 0.020(4) 0.000 0.002(3) 0.000
C7' 0.014(4) 0.038(5) 0.029(4) 0.000 -0.002(3) 0.000
C8' 0.011(3) 0.026(5) 0.022(4) 0.000 -0.003(3) 0.000

loop_
_atom_type_symbol
_atom_type_description
_atom_type_scat_dispersion_real
_atom_type_scat_dispersion_imag
_atom_type_scat_source
C C 0.0033 0.0016 'International Tables Vol C Tables 4.2.6.8 and 6.1.1.4'
H H 0.0000 0.0000 'International Tables Vol C Tables 4.2.6.8 and 6.1.1.4'
N N 0.0061 0.0033 'International Tables Vol C Tables 4.2.6.8 and 6.1.1.4'
O O 0.0106 0.0060 'International Tables Vol C Tables 4.2.6.8 and 6.1.1.4'
S S 0.1246 0.1234 'International Tables Vol C Tables 4.2.6.8 and 6.1.1.4'
Br Br -0.2901 2.4595 'International Tables Vol C Tables 4.2.6.8 and 6.1.1.4'

loop_
_geom_angle_atom_site_label_1
_geom_angle_atom_site_label_2
_geom_angle_atom_site_label_3
_geom_angle
C1 S1 C4 89.7(4)
C5 N1 C4 126.0(6)
C5 N1 C8 111.9(6)
C4 N1 C8 121.9(6)
C2 C1 S1 114.7(6)
C2 C1 Br1 127.9(6)
S1 C1 Br1 117.4(4)
C1 C2 C3 110.3(7)
C1 C2 H2A 124.8
C3 C2 H2A 124.8
C4 C3 C2 114.3(7)
C4 C3 H3A 122.8
C2 C3 H3A 122.8
C3 C4 N1 127.5(6)
C3 C4 S1 110.9(5)
N1 C4 S1 121.6(5)
O1 C5 N1 124.4(6)
O1 C5 C6 127.4(6)
N1 C5 C6 108.2(6)
C5 C6 C7 106.0(6)
C5 C6 H6A 110.5
C7 C6 H6A 110.5
C5 C6 H6B 110.5
C7 C6 H6B 110.5
H6A C6 H6B 108.7
C8 C7 C6 104.3(6)
C8 C7 H7A 110.9
C6 C7 H7A 110.9
C8 C7 H7B 110.9
C6 C7 H7B 110.9
H7A C7 H7B 108.9
O2 C8 N1 123.3(7)
O2 C8 C7 127.4(7)
N1 C8 C7 109.3(6)
C1' S1' C4' 89.9(5)
C5' N1' C8' 112.7(8)
C5' N1' C4' 124.3(9)
C8' N1' C4' 123.0(7)
C2' C1' S1' 114.6(7)
C2' C1' Br1' 127.2(7)
S1' C1' Br1' 118.1(6)
C1' C2' C3' 111.3(9)
C1' C2' H2'A 124.4
C3' C2' H2'A 124.4
C2' C3' C4' 112.4(9)
C2' C3' H3'A 123.8
C4' C3' H3'A 123.8
C3' C4' N1' 127.1(9)
C3' C4' S1' 111.8(7)
N1' C4' S1' 121.1(7)
O1' C5' N1' 126.8(9)
O1' C5' C6' 125.1(8)
N1' C5' C6' 108.0(8)
C7' C6' C5' 103.4(8)
C7' C6' H6'A 111.1
C5' C6' H6'A 111.1
C7' C6' H6'B 111.1
C5' C6' H6'B 111.1
H6'A C6' H6'B 109.0
C8' C7' C6' 106.1(8)
C8' C7' H7'A 110.5
C6' C7' H7'A 110.5
C8' C7' H7'B 110.5
C6' C7' H7'B 110.5
H7'A C7' H7'B 108.7
O2' C8' N1' 121.9(8)
O2' C8' C7' 128.4(10)
N1' C8' C7' 109.7(8)

loop_
_geom_bond_atom_site_label_1
_geom_bond_atom_site_label_2
_geom_bond_distance
Br1 C1 1.870(8)
S1 C1 1.718(8)
S1 C4 1.754(6)
O1 C5 1.202(9)
N1 C5 1.379(8)
N1 C4 1.398(9)
N1 C8 1.425(11)
C1 C2 1.348(11)
O2 C8 1.202(9)
C2 C3 1.422(10)
C2 H2A 0.9500
C3 C4 1.356(10)
C3 H3A 0.9500
C5 C6 1.512(10)
C6 C7 1.535(10)
C6 H6A 0.9900
C6 H6B 0.9900
C7 C8 1.487(9)
C7 H7A 0.9900
C7 H7B 0.9900
Br1' C1' 1.868(10)
S1' C1' 1.701(9)
S1' C4' 1.719(9)
O1' C5' 1.215(12)
N1' C5' 1.375(11)
N1' C8' 1.395(13)
N1' C4' 1.423(11)
C1' C2' 1.362(14)
O2' C8' 1.223(12)
C2' C3' 1.390(14)
C2' H2'A 0.9500
C3' C4' 1.398(13)
C3' H3'A 0.9500
C5' C6' 1.542(13)
C6' C7' 1.542(13)
C6' H6'A 0.9900
C6' H6'B 0.9900
C7' C8' 1.458(12)
C7' H7'A 0.9900
C7' H7'B 0.9900

loop_
_geom_torsion_atom_site_label_1
_geom_torsion_atom_site_label_2
_geom_torsion_atom_site_label_3
_geom_torsion_atom_site_label_4
_geom_torsion
C4 S1 C1 C2 -1.8(7)
C4 S1 C1 Br1 178.8(5)
S1 C1 C2 C3 1.8(9)
Br1 C1 C2 C3 -178.9(6)
C1 C2 C3 C4 -0.7(10)
C2 C3 C4 N1 179.7(7)
C2 C3 C4 S1 -0.6(9)
C5 N1 C4 C3 -5.3(12)
C8 N1 C4 C3 179.1(8)
C5 N1 C4 S1 175.1(6)
C8 N1 C4 S1 -0.5(9)
C1 S1 C4 C3 1.3(6)
C1 S1 C4 N1 -179.0(6)
C4 N1 C5 O1 3.8(12)
C8 N1 C5 O1 179.8(8)
C4 N1 C5 C6 -178.6(6)
C8 N1 C5 C6 -2.6(8)
O1 C5 C6 C7 -177.9(8)
N1 C5 C6 C7 4.6(8)
C5 C6 C7 C8 -4.7(8)
C5 N1 C8 O2 180.0(7)
C4 N1 C8 O2 -3.9(11)
C5 N1 C8 C7 -0.6(8)
C4 N1 C8 C7 175.6(6)
C6 C7 C8 O2 -177.2(8)
C6 C7 C8 N1 3.4(8)
C4' S1' C1' C2' 0.000(2)
C4' S1' C1' Br1' 180.0
S1' C1' C2' C3' 0.000(2)
Br1' C1' C2' C3' 180.000(2)
C1' C2' C3' C4' 0.000(2)
C2' C3' C4' N1' 180.000(2)
C2' C3' C4' S1' 0.000(2)
C5' N1' C4' C3' 0.000(2)
C8' N1' C4' C3' 180.000(2)
C5' N1' C4' S1' 180.0
C8' N1' C4' S1' 0.000(1)
C1' S1' C4' C3' 0.000(2)
C1' S1' C4' N1' 180.000(1)
C8' N1' C5' O1' 180.000(1)
C4' N1' C5' O1' 0.000(2)
C8' N1' C5' C6' 0.000(1)
C4' N1' C5' C6' 180.000(1)
O1' C5' C6' C7' 180.000(2)
N1' C5' C6' C7' 0.000(1)
C5' C6' C7' C8' 0.000(1)
C5' N1' C8' O2' 180.000(1)
C4' N1' C8' O2' 0.000(2)
C5' N1' C8' C7' 0.000(1)
C4' N1' C8' C7' 180.000(1)
C6' C7' C8' O2' 180.000(1)
C6' C7' C8' N1' 0.000(1)
